data_4027937
loop_
_publ_author_name
'Jan V\'avra'
'Luk\'a\<s Severa'
'Ivana C\'isa\<rov\'a'
'Blanka Klepet\'a\<rov\'a'
'David \<Saman'
'Du\<san Koval'
'V\'aclav Ka\<si\<cka'
'Filip Tepl\'y'

_publ_section_title
;
 Search for Conglomerate in Set of [7]Helquat Salts: Multigram Resolution
 of Helicene-Viologen Hybrid by Preferential Crystallization
;
_journal_name_full 'Journal of Organic Chemistry'
_journal_page_first 1329
_journal_page_last 1342
_journal_paper_doi 10.1021/jo301615k
_journal_volume 78
_journal_year 2013
_chemical_formula_moiety 'C30 H26 N2, 2(C24 H20 B)'
_chemical_formula_sum 'C78 H66 B2 N2'
_chemical_formula_weight 1053.02
_space_group_IT_number 2
_symmetry_cell_setting triclinic
_symmetry_space_group_name_Hall '-P 1'
_symmetry_space_group_name_H-M 'P -1'
_atom_sites_solution_hydrogens geom
_atom_sites_solution_primary direct
_audit_creation_date 11-12-08
_audit_creation_method CRYSTALS_ver_14.05
_cell_angle_alpha 89.919(6)
_cell_angle_beta 72.966(8)
_cell_angle_gamma 87.197(7)
_cell_formula_units_Z 2
_cell_length_a 12.0251(11)
_cell_length_b 14.0218(11)
_cell_length_c 17.7444(14)
_cell_measurement_reflns_used 0
_cell_measurement_temperature 170
_cell_measurement_theta_max 0
_cell_measurement_theta_min 0
_cell_volume 2857.0(4)
_computing_cell_refinement 'CrysAlis RED, (Oxford Diffraction, 2002)'
_computing_data_collection 'Xcalibur, (Oxford Diffraction, 2002)'
_computing_data_reduction 'CrysAlis RED, (Oxford Diffraction, 2002)'
_computing_molecular_graphics 'CAMERON (Watkin et al., 1996)'
_computing_publication_material 'CRYSTALS (Betteridge et al., 2003)'
_computing_structure_refinement 'CRYSTALS (Betteridge et al., 2003)'
_computing_structure_solution 'Superflip (Palatinus & Chapuis, 2007)'
_diffrn_ambient_temperature 170
_diffrn_measured_fraction_theta_full 0.995
_diffrn_measured_fraction_theta_max 0.928
_diffrn_measurement_device Area
_diffrn_measurement_device_type 'Oxford Diffraction XCALIBUR'
_diffrn_measurement_method '\f & \w scans'
_diffrn_radiation_monochromator graphite
_diffrn_radiation_type 'Cu K\a'
_diffrn_radiation_wavelength 1.54184
_diffrn_reflns_av_R_equivalents 0.077
_diffrn_reflns_limit_h_max 15
_diffrn_reflns_limit_h_min -15
_diffrn_reflns_limit_k_max 17
_diffrn_reflns_limit_k_min -17
_diffrn_reflns_limit_l_max 22
_diffrn_reflns_limit_l_min -22
_diffrn_reflns_number 67818
_diffrn_reflns_theta_full 73.865
_diffrn_reflns_theta_max 83.938
_diffrn_reflns_theta_min 4.121
_diffrn_standards_number 0
_exptl_absorpt_coefficient_mu 0.524
_exptl_absorpt_correction_T_max 0.86
_exptl_absorpt_correction_T_min 0.86
_exptl_absorpt_correction_type numerical
_exptl_absorpt_process_details
; 
 Analytical Absorption (De Meulenaer & Tompa, 1965) 
;
_exptl_crystal_colour 'light green'
_exptl_crystal_density_diffrn 1.224
_exptl_crystal_description prism
_exptl_crystal_F_000 1116
_exptl_crystal_size_max 0.510
_exptl_crystal_size_mid 0.340
_exptl_crystal_size_min 0.280
_refine_diff_density_max 0.37
_refine_diff_density_min -0.20
_refine_ls_extinction_coef 43(5)
_refine_ls_extinction_method 'Larson (1970), Equation 22'
_refine_ls_goodness_of_fit_ref 1.1784
_refine_ls_hydrogen_treatment none
_refine_ls_matrix_type full
_refine_ls_number_parameters 740
_refine_ls_number_reflns 7854
_refine_ls_number_restraints 0
_refine_ls_R_factor_all 0.0906
_refine_ls_R_factor_gt 0.0544
_refine_ls_shift/su_max 0.0002895
_refine_ls_shift/su_mean 0.0004575
_refine_ls_structure_factor_coef F
_refine_ls_weighting_details
;
 Method, part 1, Chebychev polynomial, (Watkin, 1994, Prince, 1982) 
 [weight] = 1.0/[A~0~*T~0~(x)+A~1~*T~1~(x) ... +A~n-1~]*T~n-1~(x)] 
 where A~i~ are the Chebychev coefficients listed below and x= Fcalc/Fmax 
 Method = Robust Weighting (Prince, 1982) 
 W = [weight] * [1-(deltaF/6*sigmaF)^2^]^2^ 
 A~i~ are: 
 8.97 -3.80 6.77 
;
_refine_ls_weighting_scheme calc
_refine_ls_wR_factor_all 0.0713
_refine_ls_wR_factor_gt 0.0529
_refine_ls_wR_factor_ref 0.0529
_reflns_limit_h_max 15
_reflns_limit_h_min -14
_reflns_limit_k_max 17
_reflns_limit_k_min -17
_reflns_limit_l_max 22
_reflns_limit_l_min 0
_reflns_number_gt 7854
_reflns_number_total 11922
_reflns_threshold_expression I>2.0\s(I)
_oxford_diffrn_Wilson_B_factor 3.48
_oxford_diffrn_Wilson_scale 0.08
_oxford_refine_ls_r_factor_ref 0.0544
_oxford_refine_ls_scale 3.608(5)
_oxford_reflns_number_all 11922
_oxford_reflns_threshold_expression_ref I>2.0\s(I)
_oxford_structure_analysis_title 'JV_1913_tma in P-1'
_cod_data_source_file jo301615k_2_BPh4.cif
_cod_data_source_block 1
_cod_original_sg_symbol_H-M 'P -1 '
_cod_database_code 4027937

loop_
_symmetry_equiv_pos_as_xyz
x,y,z
-x,-y,-z

loop_
_atom_site_label
_atom_site_type_symbol
_atom_site_fract_x
_atom_site_fract_y
_atom_site_fract_z
_atom_site_U_iso_or_equiv
_atom_site_occupancy
_atom_site_adp_type
_atom_site_refinement_flags_posn
C1 C 0.41487(18) 0.66290(14) 0.23970(12) 0.0365 1.0000 Uani .
N2 N 0.41297(16) 0.57565(12) 0.27253(12) 0.0465 1.0000 Uani .
C3 C 0.3159(2) 0.54525(17) 0.32786(16) 0.0562 1.0000 Uani .
C4 C 0.2181(2) 0.60249(18) 0.35197(15) 0.0553 1.0000 Uani .
C5 C 0.21063(19) 0.69111(16) 0.31516(13) 0.0436 1.0000 Uani .
C6 C 0.1108(2) 0.75482(18) 0.33829(14) 0.0496 1.0000 Uani .
C7 C 0.10775(19) 0.83748(18) 0.29936(14) 0.0498 1.0000 Uani .
C8 C 0.19933(18) 0.85858(15) 0.23194(13) 0.0415 1.0000 Uani .
C9 C 0.29737(17) 0.79991(14) 0.20929(12) 0.0364 1.0000 Uani .
C10 C 0.30779(17) 0.71823(14) 0.25292(12) 0.0359 1.0000 Uani .
C11 C 0.5195(2) 0.51175(16) 0.24780(17) 0.0563 1.0000 Uani .
C12 C 0.5837(2) 0.52639(15) 0.16288(16) 0.0544 1.0000 Uani .
C13 C 0.61512(18) 0.62944(14) 0.15305(13) 0.0415 1.0000 Uani .
C14 C 0.53069(17) 0.69664(13) 0.19669(12) 0.0356 1.0000 Uani .
C15 C 0.72386(18) 0.65719(15) 0.10732(13) 0.0417 1.0000 Uani .
C16 C 0.8147(2) 0.58466(17) 0.06033(18) 0.0605 1.0000 Uani .
C17 C 0.48789(16) 0.86712(13) 0.25212(12) 0.0341 1.0000 Uani .
N18 N 0.48033(14) 0.95558(11) 0.22323(9) 0.0333 1.0000 Uani .
C19 C 0.40453(18) 1.02658(14) 0.26424(13) 0.0427 1.0000 Uani .
C20 C 0.33532(19) 1.01050(16) 0.33719(14) 0.0468 1.0000 Uani .
C21 C 0.34759(19) 0.92373(16) 0.37524(13) 0.0441 1.0000 Uani .
C22 C 0.2828(2) 0.9067(2) 0.45390(14) 0.0562 1.0000 Uani .
C23 C 0.2994(2) 0.8241(2) 0.48930(14) 0.0604 1.0000 Uani .
C24 C 0.3848(2) 0.7545(2) 0.44881(14) 0.0588 1.0000 Uani .
C25 C 0.44954(19) 0.76841(17) 0.37290(12) 0.0439 1.0000 Uani .
C26 C 0.42985(17) 0.85168(15) 0.33286(12) 0.0379 1.0000 Uani .
C27 C 0.55891(18) 0.97622(15) 0.14384(12) 0.0391 1.0000 Uani .
C28 C 0.67689(17) 0.92787(14) 0.13339(13) 0.0392 1.0000 Uani .
C29 C 0.66290(16) 0.82191(13) 0.14400(11) 0.0323 1.0000 Uani .
C30 C 0.55845(16) 0.79344(13) 0.19641(11) 0.0308 1.0000 Uani .
C31 C 0.74773(17) 0.75431(14) 0.10229(12) 0.0363 1.0000 Uani .
C32 C 0.86498(19) 0.78552(17) 0.05394(15) 0.0498 1.0000 Uani .
B33 B 0.2835(2) 0.76322(16) -0.02112(13) 0.0341 1.0000 Uani .
C34 C 0.20186(16) 0.74964(13) -0.08010(11) 0.0335 1.0000 Uani .
C35 C 0.1917(2) 0.81962(15) -0.13482(13) 0.0436 1.0000 Uani .
C36 C 0.1226(2) 0.81070(17) -0.18430(13) 0.0478 1.0000 Uani .
C37 C 0.06070(19) 0.73001(17) -0.18216(13) 0.0470 1.0000 Uani .
C38 C 0.0684(2) 0.65885(16) -0.12974(13) 0.0467 1.0000 Uani .
C39 C 0.13713(18) 0.66954(14) -0.07967(12) 0.0390 1.0000 Uani .
C40 C 0.25296(16) 0.87190(13) 0.01875(11) 0.0321 1.0000 Uani .
C41 C 0.13874(18) 0.91217(15) 0.03960(12) 0.0392 1.0000 Uani .
C42 C 0.10629(19) 1.00088(16) 0.07646(13) 0.0438 1.0000 Uani .
C43 C 0.18943(19) 1.05511(15) 0.09326(13) 0.0427 1.0000 Uani .
C44 C 0.30390(18) 1.01989(14) 0.07188(12) 0.0389 1.0000 Uani .
C45 C 0.33428(17) 0.93074(13) 0.03549(11) 0.0337 1.0000 Uani .
C46 C 0.24960(18) 0.68220(14) 0.04912(12) 0.0370 1.0000 Uani .
C47 C 0.14425(19) 0.68905(16) 0.10992(13) 0.0450 1.0000 Uani .
C48 C 0.1078(2) 0.61774(19) 0.16522(15) 0.0566 1.0000 Uani .
C49 C 0.1779(3) 0.53570(19) 0.16155(16) 0.0623 1.0000 Uani .
C50 C 0.2836(3) 0.52606(16) 0.10403(15) 0.0569 1.0000 Uani .
C51 C 0.3183(2) 0.59864(15) 0.04883(13) 0.0464 1.0000 Uani .
C52 C 0.42223(17) 0.74924(13) -0.07022(11) 0.0335 1.0000 Uani .
C53 C 0.50939(18) 0.74518(14) -0.03116(12) 0.0375 1.0000 Uani .
C54 C 0.62734(19) 0.73426(15) -0.07050(13) 0.0428 1.0000 Uani .
C55 C 0.6648(2) 0.72671(15) -0.15204(14) 0.0453 1.0000 Uani .
C56 C 0.58275(19) 0.72896(15) -0.19284(13) 0.0420 1.0000 Uani .
C57 C 0.46458(18) 0.73973(14) -0.15255(12) 0.0376 1.0000 Uani .
B58 B 0.2616(2) 0.26405(17) 0.52209(14) 0.0371 1.0000 Uani .
C59 C 0.27672(17) 0.17630(15) 0.58172(12) 0.0375 1.0000 Uani .
C60 C 0.19322(19) 0.16477(18) 0.65426(13) 0.0487 1.0000 Uani .
C61 C 0.1937(2) 0.0854(2) 0.70123(15) 0.0590 1.0000 Uani .
C62 C 0.2798(2) 0.01359(18) 0.67731(14) 0.0532 1.0000 Uani .
C63 C 0.3665(2) 0.02368(16) 0.60743(14) 0.0494 1.0000 Uani .
C64 C 0.3644(2) 0.10342(15) 0.56136(13) 0.0450 1.0000 Uani .
C65 C 0.20113(18) 0.36031(15) 0.57373(12) 0.0407 1.0000 Uani .
C66 C 0.2277(2) 0.38627(18) 0.64280(14) 0.0497 1.0000 Uani .
C67 C 0.1826(2) 0.4699(2) 0.68518(15) 0.0591 1.0000 Uani .
C68 C 0.1098(2) 0.5317(2) 0.65984(18) 0.0668 1.0000 Uani .
C69 C 0.0819(3) 0.5097(2) 0.59258(19) 0.0695 1.0000 Uani .
C70 C 0.1261(2) 0.42523(17) 0.55122(15) 0.0552 1.0000 Uani .
C71 C 0.38804(17) 0.29112(14) 0.46072(11) 0.0350 1.0000 Uani .
C72 C 0.4401(2) 0.37801(15) 0.46129(13) 0.0436 1.0000 Uani .
C73 C 0.5490(2) 0.39710(18) 0.41081(14) 0.0512 1.0000 Uani .
C74 C 0.6114(2) 0.32950(17) 0.35614(13) 0.0479 1.0000 Uani .
C75 C 0.56166(18) 0.24404(16) 0.35164(12) 0.0410 1.0000 Uani .
C76 C 0.45263(18) 0.22635(15) 0.40201(12) 0.0393 1.0000 Uani .
C77 C 0.17953(17) 0.22710(15) 0.46894(12) 0.0359 1.0000 Uani .
C78 C 0.17857(19) 0.27282(17) 0.39867(13) 0.0448 1.0000 Uani .
C79 C 0.1087(2) 0.24640(19) 0.35296(14) 0.0531 1.0000 Uani .
C80 C 0.0374(2) 0.1710(2) 0.37532(15) 0.0585 1.0000 Uani .
C81 C 0.0360(2) 0.12328(19) 0.44348(14) 0.0530 1.0000 Uani .
C82 C 0.10567(18) 0.15106(16) 0.48917(13) 0.0407 1.0000 Uani .
H451 H 0.4159 0.9074 0.0210 0.0418 1.0000 Uiso R
H91 H 0.3614 0.8145 0.1623 0.0431 1.0000 Uiso R
H531 H 0.4859 0.7504 0.0256 0.0443 1.0000 Uiso R
H761 H 0.4186 0.1662 0.3954 0.0484 1.0000 Uiso R
H411 H 0.0799 0.8759 0.0270 0.0485 1.0000 Uiso R
H571 H 0.4089 0.7405 -0.1826 0.0462 1.0000 Uiso R
H391 H 0.1405 0.6197 -0.0429 0.0463 1.0000 Uiso R
H441 H 0.3639 1.0576 0.0822 0.0466 1.0000 Uiso R
H281 H 0.7106 0.9539 0.1739 0.0486 1.0000 Uiso R
H282 H 0.7273 0.9402 0.0784 0.0482 1.0000 Uiso R
H81 H 0.1915 0.9163 0.2016 0.0493 1.0000 Uiso R
H351 H 0.2357 0.8769 -0.1381 0.0527 1.0000 Uiso R
H821 H 0.1033 0.1166 0.5366 0.0491 1.0000 Uiso R
H271 H 0.5647 1.0471 0.1379 0.0465 1.0000 Uiso R
H272 H 0.5257 0.9492 0.1025 0.0461 1.0000 Uiso R
H751 H 0.6021 0.1964 0.3136 0.0508 1.0000 Uiso R
H781 H 0.2296 0.3255 0.3812 0.0544 1.0000 Uiso R
H191 H 0.4028 1.0883 0.2403 0.0517 1.0000 Uiso R
H561 H 0.6078 0.7226 -0.2503 0.0515 1.0000 Uiso R
H431 H 0.1689 1.1172 0.1198 0.0523 1.0000 Uiso R
H541 H 0.6839 0.7330 -0.0413 0.0512 1.0000 Uiso R
H421 H 0.0263 1.0250 0.0897 0.0525 1.0000 Uiso R
H471 H 0.0936 0.7462 0.1135 0.0561 1.0000 Uiso R
H371 H 0.0120 0.7234 -0.2161 0.0570 1.0000 Uiso R
H251 H 0.5092 0.7207 0.3463 0.0535 1.0000 Uiso R
H601 H 0.1328 0.2146 0.6723 0.0603 1.0000 Uiso R
H721 H 0.3983 0.4265 0.4991 0.0537 1.0000 Uiso R
H511 H 0.3929 0.5907 0.0079 0.0576 1.0000 Uiso R
H381 H 0.0245 0.6015 -0.1284 0.0565 1.0000 Uiso R
H641 H 0.4263 0.1091 0.5124 0.0544 1.0000 Uiso R
H661 H 0.2791 0.3437 0.6622 0.0609 1.0000 Uiso R
H361 H 0.1174 0.8608 -0.2201 0.0567 1.0000 Uiso R
H741 H 0.6882 0.3420 0.3219 0.0575 1.0000 Uiso R
H551 H 0.7473 0.7194 -0.1794 0.0547 1.0000 Uiso R
H791 H 0.1108 0.2800 0.3053 0.0638 1.0000 Uiso R
H71 H 0.0413 0.8822 0.3177 0.0596 1.0000 Uiso R
H201 H 0.2764 1.0601 0.3635 0.0558 1.0000 Uiso R
H31 H 0.3206 0.4829 0.3502 0.0695 1.0000 Uiso R
H323 H 0.9268 0.7436 0.0635 0.0746 1.0000 Uiso R
H322 H 0.8768 0.8505 0.0683 0.0743 1.0000 Uiso R
H321 H 0.8693 0.7837 -0.0019 0.0745 1.0000 Uiso R
H631 H 0.4298 -0.0258 0.5899 0.0586 1.0000 Uiso R
H61 H 0.0450 0.7388 0.3821 0.0609 1.0000 Uiso R
H801 H -0.0105 0.1513 0.3432 0.0697 1.0000 Uiso R
H731 H 0.5821 0.4577 0.4143 0.0628 1.0000 Uiso R
H811 H -0.0140 0.0700 0.4599 0.0635 1.0000 Uiso R
H701 H 0.1045 0.4103 0.5043 0.0664 1.0000 Uiso R
H122 H 0.6566 0.4836 0.1475 0.0663 1.0000 Uiso R
H121 H 0.5320 0.5108 0.1290 0.0667 1.0000 Uiso R
H112 H 0.5718 0.5282 0.2804 0.0674 1.0000 Uiso R
H111 H 0.4956 0.4452 0.2562 0.0674 1.0000 Uiso R
H41 H 0.1523 0.5823 0.3950 0.0678 1.0000 Uiso R
H621 H 0.2792 -0.0419 0.7096 0.0624 1.0000 Uiso R
H491 H 0.1530 0.4849 0.1987 0.0716 1.0000 Uiso R
H671 H 0.2014 0.4839 0.7334 0.0689 1.0000 Uiso R
H481 H 0.0347 0.6254 0.2055 0.0718 1.0000 Uiso R
H501 H 0.3328 0.4694 0.1017 0.0688 1.0000 Uiso R
H241 H 0.3988 0.6970 0.4751 0.0721 1.0000 Uiso R
H611 H 0.1342 0.0808 0.7507 0.0717 1.0000 Uiso R
H221 H 0.2259 0.9561 0.4827 0.0696 1.0000 Uiso R
H161 H 0.7753 0.5307 0.0458 0.0917 1.0000 Uiso R
H163 H 0.8611 0.5629 0.0940 0.0915 1.0000 Uiso R
H162 H 0.8631 0.6134 0.0129 0.0920 1.0000 Uiso R
H681 H 0.0796 0.5901 0.6887 0.0796 1.0000 Uiso R
H231 H 0.2532 0.8116 0.5420 0.0736 1.0000 Uiso R
H691 H 0.0318 0.5528 0.5739 0.0820 1.0000 Uiso R

loop_
_atom_site_aniso_label
_atom_site_aniso_U_11
_atom_site_aniso_U_22
_atom_site_aniso_U_33
_atom_site_aniso_U_23
_atom_site_aniso_U_13
_atom_site_aniso_U_12
C1 0.0411(11) 0.0311(10) 0.0410(11) 0.0026(8) -0.0177(9) -0.0041(8)
N2 0.0468(10) 0.0331(9) 0.0634(12) 0.0128(8) -0.0211(9) -0.0093(8)
C3 0.0544(15) 0.0451(13) 0.0713(17) 0.0222(12) -0.0202(13) -0.0150(11)
C4 0.0514(14) 0.0584(15) 0.0575(15) 0.0211(12) -0.0156(12) -0.0191(12)
C5 0.0406(12) 0.0481(13) 0.0438(12) 0.0095(10) -0.0138(10) -0.0103(10)
C6 0.0380(12) 0.0628(15) 0.0446(12) 0.0066(11) -0.0058(10) -0.0095(11)
C7 0.0360(12) 0.0613(15) 0.0479(13) 0.0006(11) -0.0065(10) 0.0029(10)
C8 0.0393(11) 0.0437(12) 0.0438(12) 0.0043(9) -0.0160(10) -0.0013(9)
C9 0.0340(10) 0.0419(11) 0.0359(10) 0.0014(9) -0.0141(9) -0.0032(9)
C10 0.0369(11) 0.0364(10) 0.0373(10) 0.0010(8) -0.0142(9) -0.0077(8)
C11 0.0588(15) 0.0280(11) 0.0852(19) 0.0119(11) -0.0263(14) -0.0004(10)
C12 0.0506(14) 0.0324(11) 0.0795(18) -0.0041(11) -0.0183(13) 0.0005(10)
C13 0.0417(12) 0.0311(10) 0.0542(13) -0.0005(9) -0.0187(10) 0.0015(9)
C14 0.0346(10) 0.0290(10) 0.0459(11) 0.0037(8) -0.0160(9) -0.0025(8)
C15 0.0348(11) 0.0371(11) 0.0542(13) -0.0035(9) -0.0156(10) 0.0052(9)
C16 0.0451(13) 0.0429(13) 0.0862(19) -0.0108(13) -0.0094(13) 0.0084(11)
C17 0.0329(10) 0.0324(10) 0.0390(11) -0.0010(8) -0.0133(9) -0.0035(8)
N18 0.0368(9) 0.0266(8) 0.0370(9) 0.0006(7) -0.0112(7) -0.0032(7)
C19 0.0432(12) 0.0278(10) 0.0542(13) -0.0069(9) -0.0103(10) 0.0017(9)
C20 0.0428(12) 0.0405(12) 0.0537(14) -0.0113(10) -0.0088(11) -0.0020(10)
C21 0.0394(11) 0.0535(13) 0.0404(11) -0.0098(10) -0.0123(10) -0.0076(10)
C22 0.0503(14) 0.0782(18) 0.0396(12) -0.0086(12) -0.0116(11) -0.0069(12)
C23 0.0507(14) 0.098(2) 0.0317(12) 0.0066(13) -0.0100(11) -0.0076(14)
C24 0.0589(15) 0.0807(18) 0.0443(13) 0.0173(12) -0.0257(12) -0.0101(14)
C25 0.0434(12) 0.0565(14) 0.0364(11) 0.0086(10) -0.0186(10) -0.0034(10)
C26 0.0364(11) 0.0440(12) 0.0359(10) -0.0029(9) -0.0142(9) -0.0063(9)
C27 0.0410(11) 0.0338(10) 0.0425(11) 0.0050(9) -0.0120(9) -0.0031(9)
C28 0.0384(11) 0.0351(11) 0.0429(11) 0.0020(9) -0.0097(9) -0.0059(9)
C29 0.0339(10) 0.0316(10) 0.0333(10) 0.0016(8) -0.0127(8) -0.0015(8)
C30 0.0338(10) 0.0289(9) 0.0328(10) 0.0021(8) -0.0150(8) 0.0002(8)
C31 0.0331(10) 0.0367(11) 0.0417(11) 0.0010(9) -0.0156(9) 0.0002(8)
C32 0.0356(11) 0.0472(13) 0.0621(15) 0.0016(11) -0.0083(11) 0.0020(10)
B33 0.0391(12) 0.0328(11) 0.0344(11) 0.0013(9) -0.0166(10) -0.0038(9)
C34 0.0340(10) 0.0325(10) 0.0356(10) -0.0024(8) -0.0131(8) -0.0001(8)
C35 0.0521(13) 0.0391(11) 0.0462(12) 0.0045(9) -0.0239(10) -0.0052(10)
C36 0.0573(14) 0.0499(13) 0.0430(12) 0.0032(10) -0.0261(11) 0.0029(11)
C37 0.0464(12) 0.0566(14) 0.0450(12) -0.0106(10) -0.0255(11) 0.0046(10)
C38 0.0494(13) 0.0449(12) 0.0516(13) -0.0093(10) -0.0231(11) -0.0078(10)
C39 0.0436(12) 0.0333(10) 0.0434(11) -0.0021(9) -0.0181(10) -0.0007(9)
C40 0.0341(10) 0.0342(10) 0.0294(9) 0.0033(8) -0.0114(8) -0.0037(8)
C41 0.0359(11) 0.0401(11) 0.0430(11) 0.0018(9) -0.0136(9) -0.0043(9)
C42 0.0378(11) 0.0441(12) 0.0481(12) -0.0004(10) -0.0114(10) 0.0055(9)
C43 0.0499(13) 0.0361(11) 0.0427(12) -0.0040(9) -0.0154(10) 0.0054(9)
C44 0.0453(12) 0.0351(11) 0.0399(11) -0.0007(9) -0.0174(9) -0.0055(9)
C45 0.0362(10) 0.0344(10) 0.0324(10) 0.0028(8) -0.0128(8) -0.0025(8)
C46 0.0448(12) 0.0357(10) 0.0368(11) 0.0022(8) -0.0204(9) -0.0097(9)
C47 0.0434(12) 0.0497(13) 0.0468(12) 0.0102(10) -0.0195(10) -0.0122(10)
C48 0.0586(15) 0.0669(17) 0.0484(14) 0.0161(12) -0.0183(12) -0.0258(13)
C49 0.085(2) 0.0551(16) 0.0576(16) 0.0255(12) -0.0326(15) -0.0321(14)
C50 0.0856(19) 0.0350(12) 0.0599(15) 0.0112(11) -0.0353(15) -0.0105(12)
C51 0.0635(15) 0.0354(11) 0.0461(12) 0.0036(9) -0.0240(11) -0.0083(10)
C52 0.0417(11) 0.0259(9) 0.0357(10) 0.0005(8) -0.0155(9) -0.0020(8)
C53 0.0415(11) 0.0341(10) 0.0384(11) -0.0033(8) -0.0146(9) 0.0023(9)
C54 0.0404(12) 0.0383(11) 0.0522(13) -0.0015(10) -0.0182(10) 0.0019(9)
C55 0.0407(12) 0.0392(12) 0.0520(13) -0.0006(10) -0.0081(10) 0.0022(9)
C56 0.0477(12) 0.0361(11) 0.0382(11) 0.0004(9) -0.0067(10) 0.0009(9)
C57 0.0468(12) 0.0323(10) 0.0364(10) 0.0018(8) -0.0161(9) -0.0031(9)
B58 0.0380(12) 0.0386(13) 0.0371(12) -0.0029(10) -0.0152(10) -0.0003(10)
C59 0.0363(11) 0.0447(12) 0.0349(10) -0.0021(9) -0.0151(9) -0.0056(9)
C60 0.0391(12) 0.0630(15) 0.0433(12) 0.0091(11) -0.0123(10) 0.0054(10)
C61 0.0477(14) 0.0837(19) 0.0433(13) 0.0197(13) -0.0105(11) 0.0019(13)
C62 0.0632(15) 0.0537(14) 0.0479(14) 0.0101(11) -0.0242(12) -0.0034(12)
C63 0.0625(15) 0.0415(12) 0.0465(13) -0.0057(10) -0.0206(12) 0.0042(11)
C64 0.0515(13) 0.0428(12) 0.0401(11) -0.0031(9) -0.0129(10) -0.0009(10)
C65 0.0359(11) 0.0461(12) 0.0382(11) -0.0041(9) -0.0079(9) -0.0042(9)
C66 0.0411(12) 0.0588(14) 0.0479(13) -0.0121(11) -0.0108(10) -0.0046(10)
C67 0.0451(13) 0.0714(17) 0.0557(15) -0.0253(13) -0.0057(12) -0.0080(12)
C68 0.0556(16) 0.0588(16) 0.0787(19) -0.0324(14) -0.0090(14) 0.0021(13)
C69 0.0669(17) 0.0548(16) 0.089(2) -0.0174(15) -0.0288(16) 0.0158(13)
C70 0.0597(15) 0.0504(14) 0.0587(15) -0.0118(11) -0.0240(12) 0.0069(12)
C71 0.0369(10) 0.0369(11) 0.0345(10) 0.0013(8) -0.0156(9) -0.0014(8)
C72 0.0507(13) 0.0414(12) 0.0396(11) -0.0007(9) -0.0143(10) -0.0052(10)
C73 0.0580(15) 0.0528(14) 0.0449(13) 0.0082(11) -0.0158(11) -0.0200(11)
C74 0.0447(12) 0.0613(15) 0.0395(12) 0.0152(11) -0.0138(10) -0.0103(11)
C75 0.0404(11) 0.0481(12) 0.0337(10) 0.0048(9) -0.0103(9) 0.0027(9)
C76 0.0405(11) 0.0402(11) 0.0387(11) 0.0007(9) -0.0137(9) -0.0029(9)
C77 0.0309(10) 0.0411(11) 0.0347(10) -0.0060(8) -0.0086(8) 0.0024(8)
C78 0.0418(12) 0.0521(13) 0.0425(12) 0.0037(10) -0.0151(10) -0.0050(10)
C79 0.0467(13) 0.0765(17) 0.0398(12) 0.0037(11) -0.0182(11) -0.0033(12)
C80 0.0461(13) 0.0852(19) 0.0509(14) -0.0076(13) -0.0234(11) -0.0106(13)
C81 0.0420(12) 0.0661(16) 0.0522(14) -0.0033(12) -0.0141(11) -0.0146(11)
C82 0.0346(11) 0.0480(12) 0.0384(11) -0.0014(9) -0.0087(9) -0.0039(9)

loop_
_atom_type_symbol
_atom_type_scat_dispersion_real
_atom_type_scat_dispersion_imag
_atom_type_scat_Cromer_Mann_a1
_atom_type_scat_Cromer_Mann_b1
_atom_type_scat_Cromer_Mann_a2
_atom_type_scat_Cromer_Mann_b2
_atom_type_scat_Cromer_Mann_a3
_atom_type_scat_Cromer_Mann_b3
_atom_type_scat_Cromer_Mann_a4
_atom_type_scat_Cromer_Mann_b4
_atom_type_scat_Cromer_Mann_c
_atom_type_scat_source
C 0.0181 0.0091 2.3100 20.8439 1.0200 10.2075 1.5886 0.5687 0.8650 51.6512 0.2156 'International Tables Vol C 4.2.6.8 and 6.1.1.4'
H 0.0000 0.0000 0.4930 10.5109 0.3229 26.1257 0.1402 3.1424 0.0408 57.7998 0.0030 'International Tables Vol C 4.2.6.8 and 6.1.1.4'
B 0.0090 0.0039 2.0545 23.2185 1.3326 1.0210 1.0979 60.3498 0.7068 0.1403 -0.1932 'International Tables Vol C 4.2.6.8 and 6.1.1.4'
N 0.0311 0.0180 12.2126 0.0057 3.1322 9.8933 2.0125 28.9975 1.1663 0.5826 -11.5290 'International Tables Vol C 4.2.6.8 and 6.1.1.4'

loop_
_geom_angle_atom_site_label_1
_geom_angle_atom_site_label_2
_geom_angle_atom_site_label_3
_geom_angle
_geom_angle_publ_flag
N2 C1 C10 118.70(18) yes
N2 C1 C14 116.57(18) yes
C10 C1 C14 124.59(17) yes
C1 N2 C3 122.0(2) yes
C1 N2 C11 118.52(18) yes
C3 N2 C11 119.51(18) yes
N2 C3 C4 120.7(2) yes
N2 C3 H31 118.1 no
C4 C3 H31 121.2 no
C3 C4 C5 120.2(2) yes
C3 C4 H41 119.7 no
C5 C4 H41 120.1 no
C4 C5 C6 122.9(2) yes
C4 C5 C10 118.6(2) yes
C6 C5 C10 118.45(19) yes
C5 C6 C7 120.1(2) yes
C5 C6 H61 119.6 no
C7 C6 H61 120.3 no
C6 C7 C8 120.9(2) yes
C6 C7 H71 119.4 no
C8 C7 H71 119.7 no
C7 C8 C9 120.2(2) yes
C7 C8 H81 119.2 no
C9 C8 H81 120.6 no
C8 C9 C10 120.16(19) yes
C8 C9 H91 120.4 no
C10 C9 H91 119.5 no
C1 C10 C5 118.01(18) yes
C1 C10 C9 122.42(18) yes
C5 C10 C9 119.50(19) yes
N2 C11 C12 110.65(19) yes
N2 C11 H112 108.3 no
C12 C11 H112 108.3 no
N2 C11 H111 107.9 no
C12 C11 H111 110.3 no
H112 C11 H111 111.4 no
C11 C12 C13 108.1(2) yes
C11 C12 H122 109.5 no
C13 C12 H122 109.7 no
C11 C12 H121 109.5 no
C13 C12 H121 110.3 no
H122 C12 H121 109.8 no
C12 C13 C14 116.00(19) yes
C12 C13 C15 122.78(19) yes
C14 C13 C15 121.11(18) yes
C1 C14 C13 118.08(17) yes
C1 C14 C30 122.83(18) yes
C13 C14 C30 119.08(18) yes
C13 C15 C16 121.02(19) yes
C13 C15 C31 119.58(19) yes
C16 C15 C31 119.3(2) yes
C15 C16 H161 109.0 no
C15 C16 H163 107.2 no
H161 C16 H163 109.9 no
C15 C16 H162 110.3 no
H161 C16 H162 109.6 no
H163 C16 H162 110.8 no
N18 C17 C26 118.40(18) yes
N18 C17 C30 116.69(17) yes
C26 C17 C30 124.91(17) yes
C17 N18 C19 122.83(17) yes
C17 N18 C27 118.08(16) yes
C19 N18 C27 119.09(16) yes
N18 C19 C20 120.1(2) yes
N18 C19 H191 119.0 no
C20 C19 H191 120.9 no
C19 C20 C21 120.5(2) yes
C19 C20 H201 118.8 no
C21 C20 H201 120.7 no
C20 C21 C22 122.3(2) yes
C20 C21 C26 118.6(2) yes
C22 C21 C26 119.1(2) yes
C21 C22 C23 120.8(2) yes
C21 C22 H221 118.9 no
C23 C22 H221 120.4 no
C22 C23 C24 120.3(2) yes
C22 C23 H231 120.7 no
C24 C23 H231 119.0 no
C23 C24 C25 120.6(2) yes
C23 C24 H241 120.0 no
C25 C24 H241 119.3 no
C24 C25 C26 120.3(2) yes
C24 C25 H251 119.7 no
C26 C25 H251 120.0 no
C21 C26 C17 118.25(19) yes
C21 C26 C25 118.65(19) yes
C17 C26 C25 123.10(19) yes
N18 C27 C28 109.87(16) yes
N18 C27 H271 109.1 no
C28 C27 H271 110.9 no
N18 C27 H272 108.8 no
C28 C27 H272 107.9 no
H271 C27 H272 110.2 no
C27 C28 C29 108.62(16) yes
C27 C28 H281 108.7 no
C29 C28 H281 110.3 no
C27 C28 H282 108.4 no
C29 C28 H282 109.4 no
H281 C28 H282 111.4 no
C28 C29 C30 116.89(17) yes
C28 C29 C31 122.26(17) yes
C30 C29 C31 120.82(17) yes
C17 C30 C14 124.16(17) yes
C17 C30 C29 116.68(16) yes
C14 C30 C29 119.02(17) yes
C15 C31 C29 119.58(18) yes
C15 C31 C32 120.33(19) yes
C29 C31 C32 120.06(18) yes
C31 C32 H323 110.0 no
C31 C32 H322 110.5 no
H323 C32 H322 108.1 no
C31 C32 H321 109.4 no
H323 C32 H321 110.1 no
H322 C32 H321 108.7 no
C34 B33 C40 107.75(15) yes
C34 B33 C46 108.37(15) yes
C40 B33 C46 109.66(16) yes
C34 B33 C52 110.66(16) yes
C40 B33 C52 110.67(15) yes
C46 B33 C52 109.68(16) yes
B33 C34 C35 121.76(17) yes
B33 C34 C39 123.48(17) yes
C35 C34 C39 114.76(18) yes
C34 C35 C36 123.0(2) yes
C34 C35 H351 118.3 no
C36 C35 H351 118.7 no
C35 C36 C37 120.2(2) yes
C35 C36 H361 120.0 no
C37 C36 H361 119.7 no
C36 C37 C38 119.00(19) yes
C36 C37 H371 120.8 no
C38 C37 H371 120.2 no
C37 C38 C39 120.0(2) yes
C37 C38 H381 118.9 no
C39 C38 H381 121.1 no
C34 C39 C38 123.0(2) yes
C34 C39 H391 118.1 no
C38 C39 H391 118.9 no
B33 C40 C41 120.75(17) yes
B33 C40 C45 125.03(17) yes
C41 C40 C45 114.21(18) yes
C40 C41 C42 123.67(19) yes
C40 C41 H411 117.6 no
C42 C41 H411 118.7 no
C41 C42 C43 119.8(2) yes
C41 C42 H421 120.2 no
C43 C42 H421 120.0 no
C42 C43 C44 118.85(19) yes
C42 C43 H431 121.5 no
C44 C43 H431 119.6 no
C43 C44 C45 120.40(19) yes
C43 C44 H441 120.1 no
C45 C44 H441 119.5 no
C40 C45 C44 123.05(18) yes
C40 C45 H451 118.1 no
C44 C45 H451 118.8 no
B33 C46 C47 121.84(19) yes
B33 C46 C51 123.02(19) yes
C47 C46 C51 114.93(19) yes
C46 C47 C48 123.3(2) yes
C46 C47 H471 118.5 no
C48 C47 H471 118.2 no
C47 C48 C49 119.6(2) yes
C47 C48 H481 120.3 no
C49 C48 H481 120.1 no
C48 C49 C50 119.6(2) yes
C48 C49 H491 120.6 no
C50 C49 H491 119.8 no
C49 C50 C51 119.9(2) yes
C49 C50 H501 119.8 no
C51 C50 H501 120.4 no
C50 C51 C46 122.7(2) yes
C50 C51 H511 119.2 no
C46 C51 H511 118.1 no
B33 C52 C53 121.44(17) yes
B33 C52 C57 124.02(17) yes
C53 C52 C57 114.54(18) yes
C52 C53 C54 123.18(19) yes
C52 C53 H531 118.6 no
C54 C53 H531 118.2 no
C53 C54 C55 120.0(2) yes
C53 C54 H541 120.2 no
C55 C54 H541 119.8 no
C54 C55 C56 119.0(2) yes
C54 C55 H551 119.8 no
C56 C55 H551 121.2 no
C55 C56 C57 120.4(2) yes
C55 C56 H561 119.9 no
C57 C56 H561 119.7 no
C52 C57 C56 122.90(19) yes
C52 C57 H571 118.4 no
C56 C57 H571 118.7 no
C59 B58 C65 110.22(17) yes
C59 B58 C71 111.77(16) yes
C65 B58 C71 108.59(16) yes
C59 B58 C77 107.84(16) yes
C65 B58 C77 110.64(16) yes
C71 B58 C77 107.76(16) yes
B58 C59 C60 120.98(19) yes
B58 C59 C64 124.06(18) yes
C60 C59 C64 114.6(2) yes
C59 C60 C61 123.0(2) yes
C59 C60 H601 118.0 no
C61 C60 H601 119.1 no
C60 C61 C62 120.3(2) yes
C60 C61 H611 119.8 no
C62 C61 H611 119.9 no
C61 C62 C63 118.7(2) yes
C61 C62 H621 120.1 no
C63 C62 H621 121.2 no
C62 C63 C64 120.1(2) yes
C62 C63 H631 120.1 no
C64 C63 H631 119.8 no
C59 C64 C63 123.2(2) yes
C59 C64 H641 118.0 no
C63 C64 H641 118.7 no
B58 C65 C66 121.73(19) yes
B58 C65 C70 123.75(19) yes
C66 C65 C70 114.4(2) yes
C65 C66 C67 122.8(2) yes
C65 C66 H661 118.7 no
C67 C66 H661 118.4 no
C66 C67 C68 120.2(2) yes
C66 C67 H671 120.0 no
C68 C67 H671 119.8 no
C67 C68 C69 119.0(2) yes
C67 C68 H681 120.2 no
C69 C68 H681 120.8 no
C68 C69 C70 120.3(3) yes
C68 C69 H691 119.8 no
C70 C69 H691 119.9 no
C69 C70 C65 123.2(2) yes
C69 C70 H701 119.2 no
C65 C70 H701 117.6 no
B58 C71 C72 124.53(18) yes
B58 C71 C76 121.35(17) yes
C72 C71 C76 114.12(19) yes
C71 C72 C73 123.1(2) yes
C71 C72 H721 117.9 no
C73 C72 H721 119.0 no
C72 C73 C74 120.6(2) yes
C72 C73 H731 120.0 no
C74 C73 H731 119.4 no
C73 C74 C75 118.3(2) yes
C73 C74 H741 120.8 no
C75 C74 H741 120.9 no
C74 C75 C76 120.4(2) yes
C74 C75 H751 120.2 no
C76 C75 H751 119.5 no
C71 C76 C75 123.4(2) yes
C71 C76 H761 118.6 no
C75 C76 H761 118.0 no
B58 C77 C78 120.81(18) yes
B58 C77 C82 124.43(18) yes
C78 C77 C82 114.75(18) yes
C77 C78 C79 123.1(2) yes
C77 C78 H781 118.2 no
C79 C78 H781 118.6 no
C78 C79 C80 119.9(2) yes
C78 C79 H791 120.2 no
C80 C79 H791 119.9 no
C79 C80 C81 119.1(2) yes
C79 C80 H801 120.5 no
C81 C80 H801 120.4 no
C80 C81 C82 120.4(2) yes
C80 C81 H811 119.9 no
C82 C81 H811 119.7 no
C77 C82 C81 122.7(2) yes
C77 C82 H821 118.4 no
C81 C82 H821 118.9 no

loop_
_geom_bond_atom_site_label_1
_geom_bond_atom_site_label_2
_geom_bond_distance
_geom_bond_publ_flag
C1 N2 1.353(3) yes
C1 C10 1.429(3) yes
C1 C14 1.479(3) yes
N2 C3 1.373(3) yes
N2 C11 1.482(3) yes
C3 C4 1.351(4) yes
C3 H31 0.965 no
C4 C5 1.414(3) yes
C4 H41 0.978 no
C5 C6 1.420(3) yes
C5 C10 1.420(3) yes
C6 C7 1.353(3) yes
C6 H61 0.968 no
C7 C8 1.411(3) yes
C7 H71 0.968 no
C8 C9 1.363(3) yes
C8 H81 0.987 no
C9 C10 1.403(3) yes
C9 H91 0.983 no
C11 C12 1.497(4) yes
C11 H112 1.006 no
C11 H111 0.989 no
C12 C13 1.508(3) yes
C12 H122 1.007 no
C12 H121 1.014 no
C13 C14 1.402(3) yes
C13 C15 1.395(3) yes
C14 C30 1.413(3) yes
C15 C16 1.511(3) yes
C15 C31 1.403(3) yes
C16 H161 0.985 no
C16 H163 0.969 no
C16 H162 0.972 no
C17 N18 1.351(2) yes
C17 C26 1.419(3) yes
C17 C30 1.480(3) yes
N18 C19 1.370(3) yes
N18 C27 1.486(3) yes
C19 C20 1.344(3) yes
C19 H191 0.965 no
C20 C21 1.413(3) yes
C20 H201 0.981 no
C21 C22 1.412(3) yes
C21 C26 1.426(3) yes
C22 C23 1.351(4) yes
C22 H221 0.979 no
C23 C24 1.413(4) yes
C23 H231 0.959 no
C24 C25 1.363(3) yes
C24 H241 0.962 no
C25 C26 1.412(3) yes
C25 H251 0.970 no
C27 C28 1.503(3) yes
C27 H271 1.003 no
C27 H272 1.014 no
C28 C29 1.509(3) yes
C28 H281 1.000 no
C28 H282 1.006 no
C29 C30 1.402(3) yes
C29 C31 1.397(3) yes
C31 C32 1.505(3) yes
C32 H323 0.978 no
C32 H322 0.975 no
C32 H321 0.977 no
B33 C34 1.648(3) yes
B33 C40 1.659(3) yes
B33 C46 1.659(3) yes
B33 C52 1.643(3) yes
C34 C35 1.406(3) yes
C34 C39 1.396(3) yes
C35 C36 1.383(3) yes
C35 H351 0.976 no
C36 C37 1.379(3) yes
C36 H361 0.960 no
C37 C38 1.381(3) yes
C37 H371 0.963 no
C38 C39 1.392(3) yes
C38 H381 0.980 no
C39 H391 0.964 no
C40 C41 1.403(3) yes
C40 C45 1.405(3) yes
C41 C42 1.390(3) yes
C41 H411 0.968 no
C42 C43 1.384(3) yes
C42 H421 0.965 no
C43 C44 1.382(3) yes
C43 H431 0.976 no
C44 C45 1.390(3) yes
C44 H441 0.974 no
C45 H451 0.979 no
C46 C47 1.402(3) yes
C46 C51 1.399(3) yes
C47 C48 1.394(3) yes
C47 H471 0.973 no
C48 C49 1.382(4) yes
C48 H481 0.959 no
C49 C50 1.378(4) yes
C49 H491 0.967 no
C50 C51 1.403(3) yes
C50 H501 0.960 no
C51 H511 0.977 no
C52 C53 1.415(3) yes
C52 C57 1.403(3) yes
C53 C54 1.386(3) yes
C53 H531 0.965 no
C54 C55 1.386(3) yes
C54 H541 0.968 no
C55 C56 1.383(3) yes
C55 H551 0.969 no
C56 C57 1.392(3) yes
C56 H561 0.978 no
C57 H571 0.970 no
B58 C59 1.659(3) yes
B58 C65 1.646(3) yes
B58 C71 1.651(3) yes
B58 C77 1.652(3) yes
C59 C60 1.396(3) yes
C59 C64 1.400(3) yes
C60 C61 1.390(3) yes
C60 H601 0.966 no
C61 C62 1.381(4) yes
C61 H611 0.960 no
C62 C63 1.379(3) yes
C62 H621 0.965 no
C63 C64 1.388(3) yes
C63 H631 0.984 no
C64 H641 0.971 no
C65 C66 1.407(3) yes
C65 C70 1.390(3) yes
C66 C67 1.391(3) yes
C66 H661 0.972 no
C67 C68 1.369(4) yes
C67 H671 0.970 no
C68 C69 1.371(4) yes
C68 H681 0.963 no
C69 C70 1.392(4) yes
C69 H691 0.957 no
C70 H701 0.967 no
C71 C72 1.398(3) yes
C71 C76 1.405(3) yes
C72 C73 1.390(3) yes
C72 H721 0.968 no
C73 C74 1.382(3) yes
C73 H731 0.966 no
C74 C75 1.378(3) yes
C74 H741 0.969 no
C75 C76 1.387(3) yes
C75 H751 0.957 no
C76 H761 0.977 no
C77 C78 1.404(3) yes
C77 C82 1.400(3) yes
C78 C79 1.390(3) yes
C78 H781 0.975 no
C79 C80 1.377(4) yes
C79 H791 0.962 no
C80 C81 1.378(4) yes
C80 H801 0.970 no
C81 C82 1.393(3) yes
C81 H811 0.973 no
C82 H821 0.963 no

loop_
_geom_hbond_atom_site_label_D
_geom_hbond_atom_site_label_H
_geom_hbond_atom_site_label_A
_geom_hbond_angle_DHA
_geom_hbond_distance_DH
_geom_hbond_distance_HA
_geom_hbond_distance_DA
_geom_hbond_publ_flag
C45 H451 C53 130 0.98 2.54 3.258(3) yes
C64 H641 C76 132 0.97 2.51 3.240(3) yes
